data_7701926
loop_
_publ_author_name
'Forosenko, Natalia V.'
'Basalov, Ivan V.'
'Cherkasov, Anton V.'
'Fukin, Georgy K.'
'Shubina, Elena S.'
'Trifonov, Alexander A.'

_publ_section_title
;
 Amido Ca(ii) complexes supported by Schiff base ligands for catalytic
 cross-dehydrogenative coupling of amines with silanes.
;
_journal_issue 36
_journal_name_full 'Dalton transactions (Cambridge, England : 2003)'
_journal_page_first 12570
_journal_page_last 12581
_journal_paper_doi 10.1039/c8dt01130c
_journal_volume 47
_journal_year 2018
_chemical_formula_moiety 'C54 H76 Ca N2 O6'
_chemical_formula_sum 'C54 H76 Ca N2 O6'
_chemical_formula_weight 889.24
_space_group_crystal_system triclinic
_space_group_IT_number 2
_space_group_name_Hall '-P 1'
_space_group_name_H-M_alt 'P -1'
_symmetry_space_group_name_Hall '-P 1'
_symmetry_space_group_name_H-M 'P -1'
_atom_sites_solution_hydrogens geom
_atom_sites_solution_primary dual
_atom_sites_solution_secondary difmap
_audit_block_doi 10.5517/ccdc.csd.cc1zgjnm
_audit_creation_method SHELXL-2017/1
_audit_update_record
;
2018-03-20 deposited with the CCDC.	2019-04-05 downloaded from the CCDC.
;
_cell_angle_alpha 75.8870(10)
_cell_angle_beta 89.098(2)
_cell_angle_gamma 65.1700(10)
_cell_formula_units_Z 2
_cell_length_a 11.8448(4)
_cell_length_b 14.0854(4)
_cell_length_c 17.5399(6)
_cell_measurement_reflns_used 9774
_cell_measurement_temperature 100(2)
_cell_measurement_theta_max 30.85
_cell_measurement_theta_min 2.88
_cell_volume 2563.14(15)
_diffrn_ambient_temperature 100(2)
_diffrn_measured_fraction_theta_full 0.998
_diffrn_measured_fraction_theta_max 0.995
_diffrn_radiation_type MoK\a
_diffrn_radiation_wavelength 0.71073
_diffrn_reflns_av_R_equivalents 0.0333
_diffrn_reflns_av_unetI/netI 0.0508
_diffrn_reflns_Laue_measured_fraction_full 0.998
_diffrn_reflns_Laue_measured_fraction_max 0.995
_diffrn_reflns_limit_h_max 17
_diffrn_reflns_limit_h_min -17
_diffrn_reflns_limit_k_max 20
_diffrn_reflns_limit_k_min -20
_diffrn_reflns_limit_l_max 25
_diffrn_reflns_limit_l_min -25
_diffrn_reflns_number 35464
_diffrn_reflns_point_group_measured_fraction_full 0.998
_diffrn_reflns_point_group_measured_fraction_max 0.995
_diffrn_reflns_theta_full 25.242
_diffrn_reflns_theta_max 30.874
_diffrn_reflns_theta_min 2.150
_exptl_absorpt_coefficient_mu 0.171
_exptl_absorpt_correction_T_max 0.971
_exptl_absorpt_correction_T_min 0.766
_exptl_absorpt_correction_type multi-scan
_exptl_absorpt_process_details
;
SADABS 2016/2: L. Krause et al., J. Appl. Cryst., 2015, 48, 3-10
;
_exptl_crystal_colour yellow
_exptl_crystal_density_diffrn 1.152
_exptl_crystal_description prism
_exptl_crystal_F_000 964
_exptl_crystal_size_max 0.400
_exptl_crystal_size_mid 0.150
_exptl_crystal_size_min 0.100
_refine_diff_density_max 0.504
_refine_diff_density_min -0.440
_refine_diff_density_rms 0.056
_refine_ls_extinction_method none
_refine_ls_goodness_of_fit_ref 1.022
_refine_ls_hydrogen_treatment constr
_refine_ls_matrix_type full
_refine_ls_number_parameters 604
_refine_ls_number_reflns 16082
_refine_ls_number_restraints 57
_refine_ls_restrained_S_all 1.029
_refine_ls_R_factor_all 0.0591
_refine_ls_R_factor_gt 0.0439
_refine_ls_shift/su_max 0.001
_refine_ls_shift/su_mean 0.000
_refine_ls_structure_factor_coef Fsqd
_refine_ls_weighting_details 'w=1/[\s^2^(Fo^2^)+(0.0510P)^2^+0.7900P] where P=(Fo^2^+2Fc^2^)/3'
_refine_ls_weighting_scheme calc
_refine_ls_wR_factor_gt 0.1079
_refine_ls_wR_factor_ref 0.1158
_reflns_Friedel_coverage 0.000
_reflns_number_gt 12917
_reflns_number_total 16082
_reflns_threshold_expression 'I > 2\s(I)'
_cod_data_source_file c8dt01130c2.cif
_cod_data_source_block caonome
_cod_original_cell_volume 2563.15(14)
_cod_database_code 7701926
_shelx_shelxl_version_number 2017/1
_shelx_space_group_comment
;
The symmetry employed for this shelxl refinement is uniquely defined
by the following loop, which should always be used as a source of
symmetry information in preference to the above space-group names.
They are only intended as comments.
;
_shelx_estimated_absorpt_t_min 0.935
_shelx_estimated_absorpt_t_max 0.983

loop_
_space_group_symop_operation_xyz
'x, y, z'
'-x, -y, -z'

loop_
_atom_site_label
_atom_site_type_symbol
_atom_site_fract_x
_atom_site_fract_y
_atom_site_fract_z
_atom_site_U_iso_or_equiv
_atom_site_adp_type
_atom_site_occupancy
_atom_site_site_symmetry_order
_atom_site_calc_flag
_atom_site_refinement_flags_posn
_atom_site_refinement_flags_adp
_atom_site_refinement_flags_occupancy
_atom_site_disorder_assembly
_atom_site_disorder_group
Ca1 Ca 0.44043(2) 0.59706(2) 0.73245(2) 0.01326(5) Uani 1 1 d . . . . .
O1 O 0.45257(7) 0.67747(6) 0.82605(5) 0.01596(16) Uani 1 1 d . . . . .
O2 O 0.60664(8) 0.45807(7) 0.67284(5) 0.01789(16) Uani 1 1 d . . . . .
O3 O 0.33456(8) 0.68805(7) 0.61377(5) 0.01750(16) Uani 1 1 d . . . . .
O4 O 0.42893(8) 0.44660(7) 0.83828(5) 0.01902(17) Uani 1 1 d . . . . .
N1 N 0.65413(9) 0.48534(7) 0.80958(6) 0.01405(17) Uani 1 1 d . . . . .
N2 N 0.35068(9) 0.48039(8) 0.69056(6) 0.01636(18) Uani 1 1 d . . . . .
C1 C 0.53372(10) 0.69107(8) 0.86422(6) 0.01319(19) Uani 1 1 d . . . . .
C2 C 0.49846(10) 0.78425(8) 0.89583(6) 0.01376(19) Uani 1 1 d . . . . .
C3 C 0.59006(10) 0.79715(9) 0.93419(7) 0.0158(2) Uani 1 1 d . . . . .
H3A H 0.565630 0.860221 0.952823 0.019 Uiso 1 1 calc R U . . .
C4 C 0.71785(10) 0.72263(9) 0.94757(7) 0.0164(2) Uani 1 1 d . . . . .
C5 C 0.75042(10) 0.63238(9) 0.91965(7) 0.0158(2) Uani 1 1 d . . . . .
H5A H 0.834980 0.579689 0.928754 0.019 Uiso 1 1 calc R U . . .
C6 C 0.66270(10) 0.61511(8) 0.87792(6) 0.01412(19) Uani 1 1 d . . . . .
C7 C 0.71210(10) 0.51627(9) 0.85307(7) 0.0148(2) Uani 1 1 d . . . . .
H7A H 0.797101 0.468226 0.870657 0.018 Uiso 1 1 calc R U . . .
C8 C 0.71746(10) 0.38015(9) 0.79856(6) 0.01383(19) Uani 1 1 d . . . . .
C9 C 0.79782(10) 0.28998(9) 0.85659(7) 0.0155(2) Uani 1 1 d . . . . .
H9A H 0.816957 0.298996 0.905993 0.019 Uiso 1 1 calc R U . . .
C10 C 0.85099(10) 0.18653(9) 0.84384(7) 0.0177(2) Uani 1 1 d . . . . .
C11 C 0.82168(11) 0.17506(9) 0.77142(7) 0.0195(2) Uani 1 1 d . . . . .
H11A H 0.857280 0.105256 0.761865 0.023 Uiso 1 1 calc R U . . .
C12 C 0.74121(11) 0.26356(9) 0.71236(7) 0.0184(2) Uani 1 1 d . . . . .
H12A H 0.722183 0.254160 0.663082 0.022 Uiso 1 1 calc R U . . .
C13 C 0.68926(10) 0.36525(9) 0.72610(7) 0.0151(2) Uani 1 1 d . . . . .
C14 C 0.58739(12) 0.45112(10) 0.59424(7) 0.0230(2) Uani 1 1 d . . . . .
H14A H 0.667878 0.424541 0.572046 0.034 Uiso 1 1 calc R U . . .
H14B H 0.531840 0.523039 0.561245 0.034 Uiso 1 1 calc R U . . .
H14C H 0.549280 0.401024 0.595733 0.034 Uiso 1 1 calc R U . . .
C15 C 0.35961(10) 0.86503(9) 0.88696(7) 0.0158(2) Uani 1 1 d . . . . .
C16 C 0.28244(11) 0.80625(10) 0.92816(7) 0.0192(2) Uani 1 1 d . . . . .
H16A H 0.193484 0.856479 0.918898 0.029 Uiso 1 1 calc R U . . .
H16B H 0.308164 0.780320 0.985051 0.029 Uiso 1 1 calc R U . . .
H16C H 0.296504 0.744496 0.906775 0.029 Uiso 1 1 calc R U . . .
C17 C 0.30768(11) 0.91640(10) 0.79965(7) 0.0206(2) Uani 1 1 d . . . . .
H17A H 0.219306 0.966889 0.796075 0.031 Uiso 1 1 calc R U . . .
H17B H 0.315842 0.859415 0.774237 0.031 Uiso 1 1 calc R U . . .
H17C H 0.354762 0.955666 0.772982 0.031 Uiso 1 1 calc R U . . .
C18 C 0.33905(11) 0.95813(10) 0.92405(8) 0.0228(2) Uani 1 1 d . . . . .
H18A H 0.249681 1.006771 0.918102 0.034 Uiso 1 1 calc R U . . .
H18B H 0.385059 0.998499 0.897481 0.034 Uiso 1 1 calc R U . . .
H18C H 0.369262 0.928706 0.980299 0.034 Uiso 1 1 calc R U . . .
C19 C 0.81251(11) 0.74458(10) 0.99042(8) 0.0205(2) Uani 1 1 d . . . . .
C20 C 0.82161(15) 0.84591(12) 0.94041(10) 0.0353(3) Uani 1 1 d . . . . .
H20A H 0.739431 0.907923 0.932361 0.053 Uiso 1 1 calc R U . . .
H20B H 0.849334 0.834453 0.889120 0.053 Uiso 1 1 calc R U . . .
H20C H 0.881889 0.860369 0.967683 0.053 Uiso 1 1 calc R U . . .
C21 C 0.77211(13) 0.76136(12) 1.07142(9) 0.0291(3) Uani 1 1 d . . . . .
H21A H 0.690420 0.823739 1.064438 0.044 Uiso 1 1 calc R U . . .
H21B H 0.833872 0.774730 1.098168 0.044 Uiso 1 1 calc R U . . .
H21C H 0.766201 0.696352 1.103417 0.044 Uiso 1 1 calc R U . . .
C22 C 0.94262(12) 0.64973(11) 1.00521(10) 0.0299(3) Uani 1 1 d . . . . .
H22A H 0.973306 0.637842 0.954573 0.045 Uiso 1 1 calc R U . . .
H22B H 0.937962 0.584159 1.037230 0.045 Uiso 1 1 calc R U . . .
H22C H 0.999918 0.666458 1.033312 0.045 Uiso 1 1 calc R U . . .
C23 C 0.93505(13) 0.08996(10) 0.90798(8) 0.0257(3) Uani 1 1 d . . . . .
H23A H 0.983363 0.029875 0.884910 0.038 Uiso 1 1 calc R U . . .
H23B H 0.884311 0.068134 0.946837 0.038 Uiso 1 1 calc R U . . .
H23C H 0.992289 0.108907 0.934004 0.038 Uiso 1 1 calc R U . . .
C24 C 0.24954(10) 0.69472(9) 0.56527(6) 0.01402(19) Uani 1 1 d . . . . .
C25 C 0.19264(10) 0.78719(8) 0.49812(6) 0.01358(19) Uani 1 1 d . . . . .
C26 C 0.09780(10) 0.79300(9) 0.44914(6) 0.0149(2) Uani 1 1 d . . . . .
H26A H 0.059420 0.855721 0.406248 0.018 Uiso 1 1 calc R U . . .
C27 C 0.05477(10) 0.71202(9) 0.45890(7) 0.0154(2) Uani 1 1 d . . . . .
C28 C 0.11257(10) 0.62189(9) 0.52172(7) 0.0165(2) Uani 1 1 d . . . . .
H28A H 0.086763 0.565111 0.529487 0.020 Uiso 1 1 calc R U . . .
C29 C 0.20832(10) 0.61057(9) 0.57484(7) 0.0154(2) Uani 1 1 d . . . . .
C30 C 0.26343(11) 0.50902(9) 0.63471(7) 0.0168(2) Uani 1 1 d . . . . .
H30A H 0.232304 0.457355 0.633023 0.020 Uiso 1 1 calc R U . . .
C31 C 0.40288(11) 0.37201(9) 0.73752(7) 0.0169(2) Uani 1 1 d . . . . .
C32 C 0.42321(11) 0.28222(9) 0.70958(7) 0.0185(2) Uani 1 1 d . . . . .
H32A H 0.394616 0.293165 0.656460 0.022 Uiso 1 1 calc R U . . .
C33 C 0.48458(11) 0.17637(9) 0.75760(7) 0.0200(2) Uani 1 1 d . . . . .
C34 C 0.52532(12) 0.16238(10) 0.83508(7) 0.0223(2) Uani 1 1 d . . . . .
H34A H 0.566305 0.091111 0.868731 0.027 Uiso 1 1 calc R U . . .
C35 C 0.50748(11) 0.25034(10) 0.86455(7) 0.0210(2) Uani 1 1 d . . . . .
H35A H 0.536265 0.239006 0.917696 0.025 Uiso 1 1 calc R U . . .
C36 C 0.44761(11) 0.35434(9) 0.81603(7) 0.0170(2) Uani 1 1 d . . . . .
C37 C 0.45723(12) 0.43577(10) 0.92014(7) 0.0227(2) Uani 1 1 d . . . . .
H37A H 0.409407 0.401650 0.952557 0.034 Uiso 1 1 calc R U . . .
H37B H 0.434784 0.507596 0.928464 0.034 Uiso 1 1 calc R U . . .
H37C H 0.546817 0.390678 0.935259 0.034 Uiso 1 1 calc R U . . .
C38 C 0.23975(10) 0.87609(9) 0.48170(7) 0.0152(2) Uani 1 1 d . . . . .
C39 C 0.38066(11) 0.82578(10) 0.47183(7) 0.0187(2) Uani 1 1 d . . . . .
H39A H 0.410938 0.882168 0.462527 0.028 Uiso 1 1 calc R U . . .
H39B H 0.394752 0.793869 0.426780 0.028 Uiso 1 1 calc R U . . .
H39C H 0.425880 0.769302 0.519927 0.028 Uiso 1 1 calc R U . . .
C40 C 0.21676(12) 0.93161(10) 0.54942(8) 0.0228(2) Uani 1 1 d . . . . .
H40A H 0.126941 0.965144 0.554791 0.034 Uiso 1 1 calc R U . . .
H40B H 0.247952 0.987462 0.537854 0.034 Uiso 1 1 calc R U . . .
H40C H 0.260739 0.877638 0.598822 0.034 Uiso 1 1 calc R U . . .
C41 C 0.17414(12) 0.96504(9) 0.40582(8) 0.0217(2) Uani 1 1 d . . . . .
H41A H 0.084211 0.999981 0.410521 0.032 Uiso 1 1 calc R U . . .
H41B H 0.188352 0.932951 0.360854 0.032 Uiso 1 1 calc R U . . .
H41C H 0.207885 1.019095 0.397540 0.032 Uiso 1 1 calc R U . . .
C42 C -0.04852(11) 0.71930(9) 0.40277(7) 0.0177(2) Uani 1 1 d . . . . .
C43 C -0.10308(12) 0.82613(10) 0.33806(8) 0.0230(2) Uani 1 1 d . . . . .
H43A H -0.169750 0.827614 0.304744 0.035 Uiso 1 1 calc R U . . .
H43B H -0.037097 0.832265 0.305634 0.035 Uiso 1 1 calc R U . . .
H43C H -0.137301 0.886914 0.362381 0.035 Uiso 1 1 calc R U . . .
C44 C -0.15561(12) 0.71075(11) 0.44996(8) 0.0252(3) Uani 1 1 d . . . . .
H44A H -0.221231 0.714837 0.414228 0.038 Uiso 1 1 calc R U . . .
H44B H -0.190184 0.770477 0.475308 0.038 Uiso 1 1 calc R U . . .
H44C H -0.123802 0.641488 0.490473 0.038 Uiso 1 1 calc R U . . .
C45 C 0.00469(12) 0.62621(10) 0.36248(8) 0.0239(3) Uani 1 1 d . . . . .
H45A H -0.061874 0.629857 0.327787 0.036 Uiso 1 1 calc R U . . .
H45B H 0.038311 0.556719 0.402775 0.036 Uiso 1 1 calc R U . . .
H45C H 0.071595 0.632670 0.331159 0.036 Uiso 1 1 calc R U . . .
C46 C 0.51186(14) 0.07997(10) 0.72537(8) 0.0271(3) Uani 1 1 d . . . . .
H46A H 0.523402 0.016946 0.768889 0.041 Uiso 1 1 calc R U . . .
H46B H 0.588185 0.064260 0.698354 0.041 Uiso 1 1 calc R U . . .
H46C H 0.441748 0.095979 0.687885 0.041 Uiso 1 1 calc R U . . .
O1S O 0.21716(9) 0.67003(9) 0.77352(6) 0.0308(2) Uani 1 1 d . . . . .
C1S C 0.15366(14) 0.61449(18) 0.82114(11) 0.0505(5) Uani 1 1 d . . . . .
H1SA H 0.138862 0.634556 0.871919 0.061 Uiso 1 1 calc R U . . .
H1SB H 0.203194 0.535056 0.832244 0.061 Uiso 1 1 calc R U . . .
C2S C 0.03130(14) 0.64987(14) 0.77339(10) 0.0383(4) Uani 1 1 d . . . . .
H2SA H -0.036752 0.655894 0.808114 0.046 Uiso 1 1 calc R U . . .
H2SB H 0.037899 0.597990 0.742393 0.046 Uiso 1 1 calc R U . . .
C3S C 0.00776(14) 0.76037(13) 0.71905(10) 0.0365(3) Uani 1 1 d . . . . .
H3SA H 0.000233 0.760541 0.662879 0.044 Uiso 1 1 calc R U . . .
H3SB H -0.069453 0.818046 0.730018 0.044 Uiso 1 1 calc R U . . .
C4S C 0.12223(13) 0.77632(13) 0.73848(11) 0.0344(3) Uani 1 1 d . . . . .
H4SA H 0.148632 0.811168 0.689948 0.041 Uiso 1 1 calc R U . . .
H4SB H 0.104245 0.822277 0.775828 0.041 Uiso 1 1 calc R U . . .
O2S O 0.57179(8) 0.69223(7) 0.66593(5) 0.02158(18) Uani 1 1 d . . . . .
C5S C 0.54731(13) 0.80075(11) 0.66660(9) 0.0277(3) Uani 1 1 d D . . . .
H5SA H 0.492084 0.824603 0.707734 0.033 Uiso 0.568(5) 1 calc R U P A 1
H5SB H 0.508868 0.852350 0.614570 0.033 Uiso 0.568(5) 1 calc R U P A 1
H5SC H 0.548791 0.806040 0.721802 0.033 Uiso 0.432(5) 1 calc R U P A 2
H5SD H 0.463327 0.851646 0.639424 0.033 Uiso 0.432(5) 1 calc R U P A 2
C6S C 0.6822(2) 0.7895(2) 0.6862(2) 0.0361(8) Uani 0.568(5) 1 d D . P A 1
H6SA H 0.693784 0.851714 0.652632 0.043 Uiso 0.568(5) 1 calc R U P A 1
H6SB H 0.694865 0.787679 0.742236 0.043 Uiso 0.568(5) 1 calc R U P A 1
C7S C 0.7744(4) 0.6846(3) 0.6699(3) 0.0332(9) Uani 0.568(5) 1 d D . P A 1
H7SA H 0.831983 0.697437 0.631542 0.040 Uiso 0.568(5) 1 calc R U P A 1
H7SB H 0.823809 0.631534 0.719092 0.040 Uiso 0.568(5) 1 calc R U P A 1
C6* C 0.6429(4) 0.8303(3) 0.6263(3) 0.0430(12) Uani 0.432(5) 1 d D . P A 2
H6SC H 0.657427 0.884195 0.646747 0.052 Uiso 0.432(5) 1 calc R U P A 2
H6SD H 0.622796 0.856643 0.568211 0.052 Uiso 0.432(5) 1 calc R U P A 2
C7* C 0.7507(5) 0.7189(4) 0.6512(4) 0.0441(16) Uani 0.432(5) 1 d D . P A 2
H7SC H 0.780862 0.699819 0.707615 0.053 Uiso 0.432(5) 1 calc R U P A 2
H7SD H 0.821077 0.713657 0.618636 0.053 Uiso 0.432(5) 1 calc R U P A 2
C8S C 0.69086(13) 0.64729(13) 0.63632(10) 0.0333(3) Uani 1 1 d D . . . .
H8SA H 0.681795 0.671851 0.577911 0.040 Uiso 0.568(5) 1 calc R U P A 1
H8SB H 0.726496 0.567156 0.652161 0.040 Uiso 0.568(5) 1 calc R U P A 1
H8SC H 0.681545 0.652245 0.579302 0.040 Uiso 0.432(5) 1 calc R U P A 2
H8SD H 0.740394 0.570614 0.665463 0.040 Uiso 0.432(5) 1 calc R U P A 2

loop_
_atom_site_aniso_label
_atom_site_aniso_U_11
_atom_site_aniso_U_22
_atom_site_aniso_U_33
_atom_site_aniso_U_23
_atom_site_aniso_U_13
_atom_site_aniso_U_12
Ca1 0.01279(10) 0.01473(9) 0.01086(10) -0.00170(7) -0.00318(7) -0.00532(8)
O1 0.0125(3) 0.0179(4) 0.0160(4) -0.0055(3) -0.0032(3) -0.0044(3)
O2 0.0198(4) 0.0182(4) 0.0112(4) -0.0040(3) -0.0044(3) -0.0036(3)
O3 0.0198(4) 0.0193(4) 0.0132(4) 0.0005(3) -0.0069(3) -0.0105(3)
O4 0.0238(4) 0.0188(4) 0.0122(4) 0.0011(3) -0.0055(3) -0.0095(3)
N1 0.0137(4) 0.0137(4) 0.0128(4) -0.0042(3) -0.0015(3) -0.0035(3)
N2 0.0182(4) 0.0156(4) 0.0128(4) 0.0014(3) -0.0041(3) -0.0075(4)
C1 0.0123(4) 0.0133(4) 0.0119(5) -0.0023(4) -0.0013(3) -0.0041(4)
C2 0.0116(4) 0.0120(4) 0.0138(5) -0.0023(4) -0.0011(4) -0.0020(4)
C3 0.0145(5) 0.0127(4) 0.0187(5) -0.0054(4) -0.0008(4) -0.0037(4)
C4 0.0136(5) 0.0153(5) 0.0201(5) -0.0059(4) -0.0021(4) -0.0052(4)
C5 0.0117(4) 0.0157(5) 0.0179(5) -0.0053(4) -0.0022(4) -0.0032(4)
C6 0.0124(4) 0.0143(4) 0.0139(5) -0.0043(4) -0.0021(4) -0.0036(4)
C7 0.0123(4) 0.0150(4) 0.0146(5) -0.0038(4) -0.0023(4) -0.0035(4)
C8 0.0120(4) 0.0148(4) 0.0139(5) -0.0053(4) -0.0004(4) -0.0041(4)
C9 0.0135(5) 0.0163(5) 0.0146(5) -0.0045(4) -0.0022(4) -0.0041(4)
C10 0.0152(5) 0.0161(5) 0.0182(5) -0.0041(4) -0.0015(4) -0.0034(4)
C11 0.0190(5) 0.0167(5) 0.0213(6) -0.0080(4) 0.0000(4) -0.0046(4)
C12 0.0186(5) 0.0195(5) 0.0169(5) -0.0080(4) -0.0007(4) -0.0060(4)
C13 0.0139(5) 0.0164(5) 0.0132(5) -0.0035(4) -0.0015(4) -0.0048(4)
C14 0.0286(6) 0.0260(6) 0.0111(5) -0.0057(4) -0.0034(4) -0.0080(5)
C15 0.0124(4) 0.0142(4) 0.0161(5) -0.0030(4) -0.0021(4) -0.0016(4)
C16 0.0135(5) 0.0199(5) 0.0198(5) -0.0040(4) 0.0013(4) -0.0035(4)
C17 0.0168(5) 0.0186(5) 0.0182(5) 0.0002(4) -0.0038(4) -0.0023(4)
C18 0.0177(5) 0.0168(5) 0.0283(6) -0.0095(5) -0.0023(5) -0.0001(4)
C19 0.0143(5) 0.0193(5) 0.0293(6) -0.0117(5) -0.0029(4) -0.0054(4)
C20 0.0336(7) 0.0307(7) 0.0467(9) -0.0054(6) -0.0065(6) -0.0208(6)
C21 0.0242(6) 0.0349(7) 0.0326(7) -0.0205(6) -0.0031(5) -0.0102(5)
C22 0.0152(5) 0.0308(6) 0.0445(8) -0.0215(6) -0.0059(5) -0.0042(5)
C23 0.0251(6) 0.0166(5) 0.0251(6) -0.0031(5) -0.0070(5) -0.0004(5)
C24 0.0137(4) 0.0153(4) 0.0119(5) -0.0022(4) -0.0023(4) -0.0058(4)
C25 0.0136(4) 0.0134(4) 0.0125(5) -0.0021(4) -0.0012(4) -0.0053(4)
C26 0.0149(5) 0.0145(4) 0.0130(5) -0.0011(4) -0.0025(4) -0.0053(4)
C27 0.0148(5) 0.0168(5) 0.0133(5) -0.0015(4) -0.0036(4) -0.0068(4)
C28 0.0171(5) 0.0167(5) 0.0155(5) -0.0002(4) -0.0043(4) -0.0092(4)
C29 0.0164(5) 0.0159(5) 0.0126(5) 0.0000(4) -0.0033(4) -0.0077(4)
C30 0.0182(5) 0.0166(5) 0.0151(5) 0.0004(4) -0.0043(4) -0.0092(4)
C31 0.0169(5) 0.0166(5) 0.0148(5) 0.0025(4) -0.0045(4) -0.0083(4)
C32 0.0189(5) 0.0186(5) 0.0175(5) 0.0002(4) -0.0039(4) -0.0099(4)
C33 0.0202(5) 0.0177(5) 0.0211(6) -0.0001(4) -0.0003(4) -0.0098(4)
C34 0.0237(6) 0.0173(5) 0.0200(6) 0.0037(4) -0.0031(4) -0.0078(4)
C35 0.0222(5) 0.0202(5) 0.0155(5) 0.0036(4) -0.0051(4) -0.0085(4)
C36 0.0169(5) 0.0176(5) 0.0147(5) 0.0006(4) -0.0029(4) -0.0081(4)
C37 0.0291(6) 0.0249(6) 0.0123(5) -0.0010(4) -0.0032(4) -0.0116(5)
C38 0.0161(5) 0.0144(4) 0.0152(5) -0.0021(4) -0.0019(4) -0.0073(4)
C39 0.0175(5) 0.0199(5) 0.0187(5) -0.0025(4) 0.0003(4) -0.0093(4)
C40 0.0276(6) 0.0210(5) 0.0244(6) -0.0105(5) 0.0034(5) -0.0125(5)
C41 0.0227(6) 0.0163(5) 0.0230(6) 0.0026(4) -0.0058(4) -0.0095(4)
C42 0.0166(5) 0.0192(5) 0.0159(5) -0.0005(4) -0.0057(4) -0.0084(4)
C43 0.0228(6) 0.0226(5) 0.0198(6) 0.0022(4) -0.0108(4) -0.0099(5)
C44 0.0187(5) 0.0339(7) 0.0231(6) -0.0020(5) -0.0043(5) -0.0140(5)
C45 0.0250(6) 0.0246(6) 0.0226(6) -0.0055(5) -0.0065(5) -0.0112(5)
C46 0.0351(7) 0.0197(5) 0.0262(7) -0.0032(5) 0.0010(5) -0.0130(5)
O1S 0.0161(4) 0.0444(6) 0.0295(5) -0.0058(4) 0.0015(4) -0.0127(4)
C1S 0.0197(7) 0.0756(13) 0.0351(9) 0.0187(8) -0.0023(6) -0.0184(8)
C2S 0.0219(6) 0.0437(8) 0.0408(9) 0.0075(7) -0.0042(6) -0.0159(6)
C3S 0.0260(7) 0.0396(8) 0.0378(8) 0.0007(6) -0.0055(6) -0.0139(6)
C4S 0.0206(6) 0.0338(7) 0.0513(10) -0.0183(7) 0.0067(6) -0.0100(6)
O2S 0.0180(4) 0.0236(4) 0.0252(5) -0.0056(3) 0.0036(3) -0.0113(3)
C5S 0.0317(7) 0.0237(6) 0.0282(7) -0.0037(5) 0.0038(5) -0.0142(5)
C6S 0.0384(15) 0.0371(14) 0.0443(19) -0.0134(13) 0.0032(12) -0.0255(12)
C7S 0.0167(15) 0.058(2) 0.028(2) -0.0131(17) -0.0032(12) -0.0171(15)
C6* 0.060(3) 0.042(2) 0.049(3) -0.0217(19) 0.025(2) -0.038(2)
C7* 0.018(2) 0.095(4) 0.029(3) -0.024(3) 0.0014(18) -0.029(3)
C8S 0.0254(6) 0.0343(7) 0.0447(9) -0.0136(6) 0.0157(6) -0.0156(6)

loop_
_atom_type_symbol
_atom_type_description
_atom_type_scat_dispersion_real
_atom_type_scat_dispersion_imag
_atom_type_scat_source
C C 0.0033 0.0016 'International Tables Vol C Tables 4.2.6.8 and 6.1.1.4'
H H 0.0000 0.0000 'International Tables Vol C Tables 4.2.6.8 and 6.1.1.4'
N N 0.0061 0.0033 'International Tables Vol C Tables 4.2.6.8 and 6.1.1.4'
O O 0.0106 0.0060 'International Tables Vol C Tables 4.2.6.8 and 6.1.1.4'
Ca Ca 0.2262 0.3064 'International Tables Vol C Tables 4.2.6.8 and 6.1.1.4'

loop_
_citation_id
_citation_doi
_citation_year
1 10.1039/C8DT01130C 2018

loop_
_geom_angle_atom_site_label_1
_geom_angle_atom_site_label_2
_geom_angle_atom_site_label_3
_geom_angle
O3 Ca1 O1 123.45(3)
O3 Ca1 O4 132.05(3)
O1 Ca1 O4 88.98(3)
O3 Ca1 N1 146.19(3)
O1 Ca1 N1 72.40(3)
O4 Ca1 N1 71.67(3)
O3 Ca1 N2 72.51(3)
O1 Ca1 N2 145.70(3)
O4 Ca1 N2 62.77(3)
N1 Ca1 N2 112.40(3)
O3 Ca1 O2 90.88(3)
O1 Ca1 O2 132.32(3)
O4 Ca1 O2 89.88(3)
N1 Ca1 O2 62.13(3)
N2 Ca1 O2 70.40(3)
O3 Ca1 O2S 77.27(3)
O1 Ca1 O2S 80.98(3)
O4 Ca1 O2S 148.06(3)
N1 Ca1 O2S 76.39(3)
N2 Ca1 O2S 133.27(3)
O2 Ca1 O2S 75.38(3)
O3 Ca1 O1S 80.50(3)
O1 Ca1 O1S 76.82(3)
O4 Ca1 O1S 73.48(3)
N1 Ca1 O1S 133.25(3)
N2 Ca1 O1S 76.66(3)
O2 Ca1 O1S 147.02(3)
O2S Ca1 O1S 132.04(3)
C1 O1 Ca1 140.07(7)
C13 O2 C14 117.27(9)
C13 O2 Ca1 115.72(7)
C14 O2 Ca1 121.95(7)
C24 O3 Ca1 143.21(7)
C36 O4 C37 117.83(9)
C36 O4 Ca1 115.76(7)
C37 O4 Ca1 120.93(7)
C7 N1 C8 117.96(9)
C7 N1 Ca1 127.33(7)
C8 N1 Ca1 114.58(6)
C30 N2 C31 118.38(10)
C30 N2 Ca1 128.24(8)
C31 N2 Ca1 113.34(7)
O1 C1 C6 121.93(10)
O1 C1 C2 121.21(9)
C6 C1 C2 116.86(9)
C3 C2 C1 119.00(9)
C3 C2 C15 122.03(10)
C1 C2 C15 118.96(9)
C2 C3 C4 124.37(10)
C2 C3 H3A 117.8
C4 C3 H3A 117.8
C5 C4 C3 116.47(10)
C5 C4 C19 123.11(10)
C3 C4 C19 120.42(10)
C4 C5 C6 122.41(10)
C4 C5 H5A 118.8
C6 C5 H5A 118.8
C5 C6 C1 120.83(10)
C5 C6 C7 115.37(9)
C1 C6 C7 123.79(9)
N1 C7 C6 127.52(10)
N1 C7 H7A 116.2
C6 C7 H7A 116.2
C9 C8 C13 118.50(10)
C9 C8 N1 124.26(10)
C13 C8 N1 117.06(9)
C8 C9 C10 121.55(10)
C8 C9 H9A 119.2
C10 C9 H9A 119.2
C11 C10 C9 118.33(10)
C11 C10 C23 121.01(11)
C9 C10 C23 120.64(11)
C10 C11 C12 121.47(11)
C10 C11 H11A 119.3
C12 C11 H11A 119.3
C13 C12 C11 119.40(11)
C13 C12 H12A 120.3
C11 C12 H12A 120.3
O2 C13 C12 124.52(10)
O2 C13 C8 114.73(9)
C12 C13 C8 120.75(10)
O2 C14 H14A 109.5
O2 C14 H14B 109.5
H14A C14 H14B 109.5
O2 C14 H14C 109.5
H14A C14 H14C 109.5
H14B C14 H14C 109.5
C18 C15 C17 106.93(9)
C18 C15 C16 107.90(10)
C17 C15 C16 108.64(9)
C18 C15 C2 112.00(9)
C17 C15 C2 111.52(10)
C16 C15 C2 109.71(9)
C15 C16 H16A 109.5
C15 C16 H16B 109.5
H16A C16 H16B 109.5
C15 C16 H16C 109.5
H16A C16 H16C 109.5
H16B C16 H16C 109.5
C15 C17 H17A 109.5
C15 C17 H17B 109.5
H17A C17 H17B 109.5
C15 C17 H17C 109.5
H17A C17 H17C 109.5
H17B C17 H17C 109.5
C15 C18 H18A 109.5
C15 C18 H18B 109.5
H18A C18 H18B 109.5
C15 C18 H18C 109.5
H18A C18 H18C 109.5
H18B C18 H18C 109.5
C20 C19 C22 108.71(12)
C20 C19 C4 109.20(10)
C22 C19 C4 112.00(10)
C20 C19 C21 109.54(11)
C22 C19 C21 106.82(11)
C4 C19 C21 110.51(10)
C19 C20 H20A 109.5
C19 C20 H20B 109.5
H20A C20 H20B 109.5
C19 C20 H20C 109.5
H20A C20 H20C 109.5
H20B C20 H20C 109.5
C19 C21 H21A 109.5
C19 C21 H21B 109.5
H21A C21 H21B 109.5
C19 C21 H21C 109.5
H21A C21 H21C 109.5
H21B C21 H21C 109.5
C19 C22 H22A 109.5
C19 C22 H22B 109.5
H22A C22 H22B 109.5
C19 C22 H22C 109.5
H22A C22 H22C 109.5
H22B C22 H22C 109.5
C10 C23 H23A 109.5
C10 C23 H23B 109.5
H23A C23 H23B 109.5
C10 C23 H23C 109.5
H23A C23 H23C 109.5
H23B C23 H23C 109.5
O3 C24 C29 121.82(9)
O3 C24 C25 121.05(10)
C29 C24 C25 117.13(9)
C26 C25 C24 119.07(10)
C26 C25 C38 121.60(9)
C24 C25 C38 119.32(9)
C25 C26 C27 124.25(10)
C25 C26 H26A 117.9
C27 C26 H26A 117.9
C28 C27 C26 116.44(10)
C28 C27 C42 120.31(10)
C26 C27 C42 123.23(9)
C27 C28 C29 122.76(10)
C27 C28 H28A 118.6
C29 C28 H28A 118.6
C28 C29 C24 120.28(9)
C28 C29 C30 115.78(10)
C24 C29 C30 123.87(9)
N2 C30 C29 127.24(10)
N2 C30 H30A 116.4
C29 C30 H30A 116.4
C32 C31 C36 118.39(10)
C32 C31 N2 124.64(10)
C36 C31 N2 116.69(10)
C31 C32 C33 121.80(11)
C31 C32 H32A 119.1
C33 C32 H32A 119.1
C34 C33 C32 118.07(11)
C34 C33 C46 120.67(11)
C32 C33 C46 121.18(11)
C33 C34 C35 121.51(11)
C33 C34 H34A 119.2
C35 C34 H34A 119.2
C36 C35 C34 119.62(11)
C36 C35 H35A 120.2
C34 C35 H35A 120.2
O4 C36 C35 124.37(10)
O4 C36 C31 115.04(9)
C35 C36 C31 120.58(11)
O4 C37 H37A 109.5
O4 C37 H37B 109.5
H37A C37 H37B 109.5
O4 C37 H37C 109.5
H37A C37 H37C 109.5
H37B C37 H37C 109.5
C41 C38 C40 106.99(9)
C41 C38 C25 112.47(9)
C40 C38 C25 110.93(10)
C41 C38 C39 107.28(10)
C40 C38 C39 109.52(9)
C25 C38 C39 109.54(9)
C38 C39 H39A 109.5
C38 C39 H39B 109.5
H39A C39 H39B 109.5
C38 C39 H39C 109.5
H39A C39 H39C 109.5
H39B C39 H39C 109.5
C38 C40 H40A 109.5
C38 C40 H40B 109.5
H40A C40 H40B 109.5
C38 C40 H40C 109.5
H40A C40 H40C 109.5
H40B C40 H40C 109.5
C38 C41 H41A 109.5
C38 C41 H41B 109.5
H41A C41 H41B 109.5
C38 C41 H41C 109.5
H41A C41 H41C 109.5
H41B C41 H41C 109.5
C43 C42 C44 107.81(10)
C43 C42 C45 107.95(10)
C44 C42 C45 109.36(10)
C43 C42 C27 112.60(9)
C44 C42 C27 109.45(10)
C45 C42 C27 109.61(9)
C42 C43 H43A 109.5
C42 C43 H43B 109.5
H43A C43 H43B 109.5
C42 C43 H43C 109.5
H43A C43 H43C 109.5
H43B C43 H43C 109.5
C42 C44 H44A 109.5
C42 C44 H44B 109.5
H44A C44 H44B 109.5
C42 C44 H44C 109.5
H44A C44 H44C 109.5
H44B C44 H44C 109.5
C42 C45 H45A 109.5
C42 C45 H45B 109.5
H45A C45 H45B 109.5
C42 C45 H45C 109.5
H45A C45 H45C 109.5
H45B C45 H45C 109.5
C33 C46 H46A 109.5
C33 C46 H46B 109.5
H46A C46 H46B 109.5
C33 C46 H46C 109.5
H46A C46 H46C 109.5
H46B C46 H46C 109.5
C1S O1S C4S 105.01(11)
C1S O1S Ca1 130.17(10)
C4S O1S Ca1 123.86(9)
O1S C1S C2S 105.41(12)
O1S C1S H1SA 110.7
C2S C1S H1SA 110.7
O1S C1S H1SB 110.7
C2S C1S H1SB 110.7
H1SA C1S H1SB 108.8
C1S C2S C3S 104.17(13)
C1S C2S H2SA 110.9
C3S C2S H2SA 110.9
C1S C2S H2SB 110.9
C3S C2S H2SB 110.9
H2SA C2S H2SB 108.9
C4S C3S C2S 104.01(12)
C4S C3S H3SA 111.0
C2S C3S H3SA 111.0
C4S C3S H3SB 111.0
C2S C3S H3SB 111.0
H3SA C3S H3SB 109.0
O1S C4S C3S 105.47(12)
O1S C4S H4SA 110.6
C3S C4S H4SA 110.6
O1S C4S H4SB 110.6
C3S C4S H4SB 110.6
H4SA C4S H4SB 108.8
C8S O2S C5S 106.79(10)
C8S O2S Ca1 129.13(8)
C5S O2S Ca1 123.02(8)
O2S C5S C6* 109.75(18)
O2S C5S C6S 102.01(13)
O2S C5S H5SA 111.4
C6S C5S H5SA 111.4
O2S C5S H5SB 111.4
C6S C5S H5SB 111.4
H5SA C5S H5SB 109.2
O2S C5S H5SC 109.7
C6* C5S H5SC 109.7
O2S C5S H5SD 109.7
C6* C5S H5SD 109.7
H5SC C5S H5SD 108.2
C7S C6S C5S 107.2(2)
C7S C6S H6SA 110.3
C5S C6S H6SA 110.3
C7S C6S H6SB 110.3
C5S C6S H6SB 110.3
H6SA C6S H6SB 108.5
C8S C7S C6S 102.3(3)
C8S C7S H7SA 111.3
C6S C7S H7SA 111.3
C8S C7S H7SB 111.3
C6S C7S H7SB 111.3
H7SA C7S H7SB 109.2
C5S C6* C7* 96.9(3)
C5S C6* H6SC 112.4
C7* C6* H6SC 112.4
C5S C6* H6SD 112.4
C7* C6* H6SD 112.4
H6SC C6* H6SD 109.9
C6* C7* C8S 101.8(3)
C6* C7* H7SC 111.4
C8S C7* H7SC 111.4
C6* C7* H7SD 111.4
C8S C7* H7SD 111.4
H7SC C7* H7SD 109.3
O2S C8S C7S 107.9(2)
O2S C8S C7* 102.4(3)
O2S C8S H8SA 110.1
C7S C8S H8SA 110.1
O2S C8S H8SB 110.1
C7S C8S H8SB 110.1
H8SA C8S H8SB 108.4
O2S C8S H8SC 111.3
C7* C8S H8SC 111.3
O2S C8S H8SD 111.3
C7* C8S H8SD 111.3
H8SC C8S H8SD 109.2

loop_
_geom_bond_atom_site_label_1
_geom_bond_atom_site_label_2
_geom_bond_distance
Ca1 O3 2.2315(8)
Ca1 O1 2.2471(8)
Ca1 O4 2.5043(9)
Ca1 N1 2.5373(9)
Ca1 N2 2.5399(10)
Ca1 O2 2.5491(9)
Ca1 O2S 2.5517(9)
Ca1 O1S 2.5666(10)
O1 C1 1.2832(13)
O2 C13 1.3777(13)
O2 C14 1.4341(14)
O3 C24 1.2864(12)
O4 C36 1.3758(14)
O4 C37 1.4361(14)
N1 C7 1.2933(14)
N1 C8 1.4132(14)
N2 C30 1.2960(13)
N2 C31 1.4146(14)
C1 C6 1.4317(14)
C1 C2 1.4461(15)
C2 C3 1.3825(15)
C2 C15 1.5407(15)
C3 C4 1.4159(15)
C3 H3A 0.9500
C4 C5 1.3748(15)
C4 C19 1.5326(15)
C5 C6 1.4133(14)
C5 H5A 0.9500
C6 C7 1.4403(15)
C7 H7A 0.9500
C8 C9 1.3928(14)
C8 C13 1.4048(15)
C9 C10 1.3977(15)
C9 H9A 0.9500
C10 C11 1.3860(16)
C10 C23 1.5029(16)
C11 C12 1.3925(16)
C11 H11A 0.9500
C12 C13 1.3826(16)
C12 H12A 0.9500
C14 H14A 0.9800
C14 H14B 0.9800
C14 H14C 0.9800
C15 C18 1.5314(16)
C15 C17 1.5370(16)
C15 C16 1.5384(17)
C16 H16A 0.9800
C16 H16B 0.9800
C16 H16C 0.9800
C17 H17A 0.9800
C17 H17B 0.9800
C17 H17C 0.9800
C18 H18A 0.9800
C18 H18B 0.9800
C18 H18C 0.9800
C19 C20 1.528(2)
C19 C22 1.5302(17)
C19 C21 1.533(2)
C20 H20A 0.9800
C20 H20B 0.9800
C20 H20C 0.9800
C21 H21A 0.9800
C21 H21B 0.9800
C21 H21C 0.9800
C22 H22A 0.9800
C22 H22B 0.9800
C22 H22C 0.9800
C23 H23A 0.9800
C23 H23B 0.9800
C23 H23C 0.9800
C24 C29 1.4347(15)
C24 C25 1.4414(14)
C25 C26 1.3875(14)
C25 C38 1.5389(15)
C26 C27 1.4073(15)
C26 H26A 0.9500
C27 C28 1.3806(14)
C27 C42 1.5362(15)
C28 C29 1.4102(14)
C28 H28A 0.9500
C29 C30 1.4421(15)
C30 H30A 0.9500
C31 C32 1.3929(17)
C31 C36 1.4087(15)
C32 C33 1.3991(15)
C32 H32A 0.9500
C33 C34 1.3888(17)
C33 C46 1.5058(18)
C34 C35 1.3914(18)
C34 H34A 0.9500
C35 C36 1.3826(15)
C35 H35A 0.9500
C37 H37A 0.9800
C37 H37B 0.9800
C37 H37C 0.9800
C38 C41 1.5319(15)
C38 C40 1.5366(17)
C38 C39 1.5411(16)
C39 H39A 0.9800
C39 H39B 0.9800
C39 H39C 0.9800
C40 H40A 0.9800
C40 H40B 0.9800
C40 H40C 0.9800
C41 H41A 0.9800
C41 H41B 0.9800
C41 H41C 0.9800
C42 C43 1.5309(16)
C42 C44 1.5347(18)
C42 C45 1.5362(18)
C43 H43A 0.9800
C43 H43B 0.9800
C43 H43C 0.9800
C44 H44A 0.9800
C44 H44B 0.9800
C44 H44C 0.9800
C45 H45A 0.9800
C45 H45B 0.9800
C45 H45C 0.9800
C46 H46A 0.9800
C46 H46B 0.9800
C46 H46C 0.9800
O1S C1S 1.4251(19)
O1S C4S 1.4293(18)
C1S C2S 1.509(2)
C1S H1SA 0.9900
C1S H1SB 0.9900
C2S C3S 1.526(2)
C2S H2SA 0.9900
C2S H2SB 0.9900
C3S C4S 1.521(2)
C3S H3SA 0.9900
C3S H3SB 0.9900
C4S H4SA 0.9900
C4S H4SB 0.9900
O2S C8S 1.4307(17)
O2S C5S 1.4343(16)
C5S C6* 1.478(3)
C5S C6S 1.572(3)
C5S H5SA 0.9900
C5S H5SB 0.9900
C5S H5SC 0.9900
C5S H5SD 0.9900
C6S C7S 1.515(4)
C6S H6SA 0.9900
C6S H6SB 0.9900
C7S C8S 1.486(3)
C7S H7SA 0.9900
C7S H7SB 0.9900
C6* C7* 1.511(4)
C6* H6SC 0.9900
C6* H6SD 0.9900
C7* C8S 1.524(4)
C7* H7SC 0.9900
C7* H7SD 0.9900
C8S H8SA 0.9900
C8S H8SB 0.9900
C8S H8SC 0.9900
C8S H8SD 0.9900
